data_2203010
loop_
_publ_author_name
'Andreas Fischer'
'Veronica M. Profir'

_publ_section_title
;
 A metastable modification of (<i>RS</i>)-mandelic acid
;
_journal_issue 8
_journal_name_full 'Acta Crystallographica Section E'
_journal_page_first o1113
_journal_page_last o1116
_journal_paper_doi 10.1107/S1600536803014697
_journal_volume 59
_journal_year 2003
_chemical_formula_moiety 'C8 H8 O3'
_chemical_formula_sum 'C8 H8 O3'
_chemical_formula_weight 152.15
_chemical_name_systematic
;
 ?
;
_space_group_IT_number 14
_symmetry_cell_setting monoclinic
_symmetry_space_group_name_Hall '-P 2ybc'
_symmetry_space_group_name_H-M 'P 1 21/c 1'
_atom_sites_solution_primary direct
_atom_sites_solution_secondary difmap
_cell_angle_alpha 90.00
_cell_angle_beta 92.1651(8)
_cell_angle_gamma 90.00
_cell_formula_units_Z 8
_cell_length_a 5.84680(10)
_cell_length_b 29.2410(4)
_cell_length_c 8.72280(10)
_cell_measurement_reflns_used 7612
_cell_measurement_temperature 299
_cell_measurement_theta_max 66.5
_cell_measurement_theta_min 6.8
_cell_volume 1490.24(4)
_computing_cell_refinement 'HKL SCALEPACK (Otwinowski & Minor, 1997)'
_computing_data_collection 'Bruker--Nonius KappaCCD'
_computing_data_reduction
;
DENZO and SCALEPACK (Otwinowski & Minor, 1997)
;
_computing_molecular_graphics 'DIAMOND (Brandenburg, 2001)'
_computing_publication_material 'maXus (Mackay et al., 1997)'
_computing_structure_refinement 'SHELXL97 (Sheldrick, 1997)'
_computing_structure_solution 'SHELXS97 (Sheldrick, 1997)'
_diffrn_measured_fraction_theta_full 0.987
_diffrn_measured_fraction_theta_max 0.987
_diffrn_measurement_device 'Bruker--Nonius KappaCCD'
_diffrn_measurement_method '\f and \w'
_diffrn_radiation_source 'fine-focus sealed tube'
_diffrn_radiation_type CuK\a
_diffrn_reflns_av_R_equivalents 0.0475
_diffrn_reflns_av_sigmaI/netI 0.0321
_diffrn_reflns_limit_h_max 6
_diffrn_reflns_limit_h_min -6
_diffrn_reflns_limit_k_max 34
_diffrn_reflns_limit_k_min -34
_diffrn_reflns_limit_l_max 9
_diffrn_reflns_limit_l_min -10
_diffrn_reflns_number 10243
_diffrn_reflns_theta_full 66.5
_diffrn_reflns_theta_max 66.5
_diffrn_reflns_theta_min 6.8
_diffrn_standards_decay_% 0
_diffrn_standards_interval_count 0
_diffrn_standards_number 0
_exptl_absorpt_coefficient_mu 0.88
_exptl_absorpt_correction_T_max 0.938
_exptl_absorpt_correction_T_min 0.741
_exptl_absorpt_correction_type numerical
_exptl_absorpt_process_details
;
Herrendorf & B\"arnighausen, 1997
;
_exptl_crystal_colour Colourless
_exptl_crystal_density_diffrn 1.356
_exptl_crystal_density_method 'not measured'
_exptl_crystal_description Prism
_exptl_crystal_F_000 640
_exptl_crystal_size_max 0.30
_exptl_crystal_size_mid 0.30
_exptl_crystal_size_min 0.10
_refine_diff_density_max 0.14
_refine_diff_density_min -0.21
_refine_ls_extinction_method none
_refine_ls_goodness_of_fit_ref 1.06
_refine_ls_hydrogen_treatment constr
_refine_ls_matrix_type full
_refine_ls_number_parameters 199
_refine_ls_number_reflns 2590
_refine_ls_number_restraints 0
_refine_ls_restrained_S_all 1.06
_refine_ls_R_factor_all 0.065
_refine_ls_R_factor_gt 0.049
_refine_ls_shift/su_max <0.001
_refine_ls_shift/su_mean 0.000
_refine_ls_structure_factor_coef Fsqd
_refine_ls_weighting_details 'calc w = 1/[\s^2^(Fo^2^)+(0.0769P)^2^+0.286P] where P = (Fo^2^+2Fc^2^)/3'
_refine_ls_weighting_scheme calc
_refine_ls_wR_factor_gt 0.136
_refine_ls_wR_factor_ref 0.149
_reflns_number_gt 1884
_reflns_number_total 2590
_reflns_threshold_expression I>2\s(I)
_cod_data_source_file ya6160.cif
_cod_data_source_block I
_cod_depositor_comments
;
The following automatic conversions were performed:
'_symmetry_cell_setting' value 'Monoclinic' changed to 'monoclinic'
according to '/home/saulius/struct/CIF-dictionaries/cif_core.dic'
dictionary named 'cif_core.dic' version 2.4.1 from 2010-06-29.

Automatic conversion script
Id: cif_fix_enum 1527 2010-12-29 10:47:43Z saulius 

The following automatic conversions were performed:

'_symmetry_cell_setting' value 'Monoclinic' changed to 'monoclinic'
according to /home/saulius/struct/CIF-dictionaries/cif_core.dic
dictionary named 'cif_core.dic' version 2.4.1 from 2010-06-29.

Automatic conversion script
Id: cif_fix_values 1715 2011-07-08 13:25:40Z adriana 
;
_cod_original_sg_symbol_H-M 'P 21/c'
_cod_database_code 2203010

loop_
_symmetry_equiv_pos_as_xyz
'x, y, z'
'-x, y+1/2, -z+1/2'
'-x, -y, -z'
'x, -y-1/2, z-1/2'

loop_
_atom_site_label
_atom_site_fract_x
_atom_site_fract_y
_atom_site_fract_z
_atom_site_U_iso_or_equiv
_atom_site_adp_type
_atom_site_calc_flag
_atom_site_refinement_flags
_atom_site_occupancy
_atom_site_disorder_assembly
_atom_site_disorder_group
_atom_site_type_symbol
C1 0.2808(3) 0.05269(5) 0.33403(19) 0.0399(4) Uani d . 1 . . C
C2 0.5055(3) 0.06902(6) 0.2714(2) 0.0412(4) Uani d . 1 . . C
C3 0.5255(3) 0.12047(6) 0.27204(19) 0.0411(4) Uani d . 1 . . C
C4 0.4536(4) 0.14595(6) 0.3947(2) 0.0585(5) Uani d . 1 . . C
C5 0.4767(4) 0.19325(7) 0.3950(3) 0.0724(7) Uani d . 1 . . C
C6 0.5738(4) 0.21487(7) 0.2758(3) 0.0696(6) Uani d . 1 . . C
C7 0.6466(4) 0.19035(7) 0.1543(3) 0.0766(7) Uani d . 1 . . C
C8 0.6227(4) 0.14295(6) 0.1516(2) 0.0608(6) Uani d . 1 . . C
C9 0.7778(3) 0.05135(5) 0.8320(2) 0.0409(4) Uani d . 1 . . C
C10 1.0020(3) 0.06598(6) 0.7642(2) 0.0438(4) Uani d . 1 . . C
C11 1.0277(3) 0.11732(6) 0.7660(2) 0.0423(4) Uani d . 1 . . C
C12 1.1151(4) 0.13965(7) 0.8940(2) 0.0605(5) Uani d . 1 . . C
C13 1.1369(4) 0.18708(7) 0.8939(3) 0.0761(7) Uani d . 1 . . C
C14 1.0699(4) 0.21181(7) 0.7685(3) 0.0750(7) Uani d . 1 . . C
C15 0.9812(4) 0.19021(7) 0.6406(3) 0.0736(7) Uani d . 1 . . C
C16 0.9607(4) 0.14299(6) 0.6381(2) 0.0587(5) Uani d . 1 . . C
O1 0.1026(2) 0.06905(5) 0.25626(16) 0.0583(4) Uani d . 1 . . O
O2 0.2690(2) 0.02713(4) 0.44106(16) 0.0569(4) Uani d . 1 . . O
O3 0.6929(2) 0.05020(4) 0.35972(15) 0.0545(4) Uani d . 1 . . O
O4 0.5990(2) 0.06828(5) 0.75698(16) 0.0614(4) Uani d . 1 . . O
O5 0.7677(2) 0.02675(5) 0.94136(16) 0.0606(4) Uani d . 1 . . O
O6 1.1878(2) 0.04496(4) 0.84534(17) 0.0607(4) Uani d . 1 . . O
H2 0.5035 0.0574 0.1631 0.049 Uiso d R 1 . . H
H4 0.3851 0.1272 0.4973 0.070 Uiso d R 1 . . H
H5 0.4128 0.2107 0.5016 0.087 Uiso d R 1 . . H
H6 0.5852 0.2508 0.2770 0.084 Uiso d R 1 . . H
H7 0.7184 0.2063 0.0467 0.092 Uiso d R 1 . . H
H8 0.6838 0.1213 0.0529 0.073 Uiso d R 1 . . H
H10 1.0022 0.0551 0.6621 0.053 Uiso d R 1 . . H
H12 1.1643 0.1204 0.9989 0.073 Uiso d R 1 . . H
H13 1.1983 0.2031 1.0101 0.091 Uiso d R 1 . . H
H14 1.0854 0.2498 0.7785 0.090 Uiso d R 1 . . H
H15 0.9224 0.2070 0.5326 0.088 Uiso d R 1 . . H
H16 0.8876 0.1227 0.5380 0.070 Uiso d R 1 . . H
H1O -0.0607 0.0579 0.2959 0.070 Uiso d R 1 . . H
H3O 0.6532 0.0231 0.4101 0.065 Uiso d R 1 . . H
H4O 0.4497 0.0588 0.8108 0.074 Uiso d R 1 . . H
H6O 1.1548 0.0221 0.9281 0.073 Uiso d R 1 . . H

loop_
_atom_site_aniso_label
_atom_site_aniso_U_11
_atom_site_aniso_U_22
_atom_site_aniso_U_33
_atom_site_aniso_U_12
_atom_site_aniso_U_13
_atom_site_aniso_U_23
C1 0.0297(9) 0.0385(8) 0.0516(10) 0.0005(6) 0.0021(7) 0.0002(7)
C2 0.0289(9) 0.0448(9) 0.0501(10) 0.0017(7) 0.0040(7) 0.0037(7)
C3 0.0285(9) 0.0438(9) 0.0508(10) 0.0000(7) 0.0002(7) 0.0041(7)
C4 0.0616(13) 0.0504(11) 0.0641(12) -0.0002(9) 0.0111(10) -0.0011(9)
C5 0.0729(16) 0.0510(12) 0.0938(17) 0.0016(10) 0.0087(13) -0.0115(11)
C6 0.0566(14) 0.0463(11) 0.1059(19) -0.0029(9) 0.0032(13) 0.0075(12)
C7 0.0797(17) 0.0567(12) 0.0943(17) -0.0100(11) 0.0143(14) 0.0215(12)
C8 0.0638(14) 0.0559(11) 0.0638(12) -0.0062(10) 0.0159(10) 0.0090(9)
C9 0.0311(10) 0.0388(8) 0.0531(10) -0.0002(7) 0.0046(7) -0.0011(8)
C10 0.0287(9) 0.0476(10) 0.0555(10) 0.0021(7) 0.0063(7) 0.0024(8)
C11 0.0282(9) 0.0462(9) 0.0526(10) -0.0018(7) 0.0042(7) 0.0046(8)
C12 0.0590(13) 0.0600(11) 0.0617(12) -0.0059(10) -0.0070(10) -0.0004(9)
C13 0.0713(16) 0.0599(13) 0.0963(17) -0.0088(11) -0.0084(13) -0.0154(12)
C14 0.0571(14) 0.0511(11) 0.117(2) -0.0031(10) -0.0004(14) 0.0062(12)
C15 0.0712(16) 0.0591(13) 0.0903(16) 0.0030(11) -0.0013(13) 0.0235(12)
C16 0.0553(13) 0.0589(11) 0.0614(12) -0.0007(9) -0.0028(9) 0.0101(9)
O1 0.0307(7) 0.0738(9) 0.0700(9) -0.0004(6) -0.0019(6) 0.0190(7)
O2 0.0374(8) 0.0598(8) 0.0739(9) 0.0010(6) 0.0068(6) 0.0231(7)
O3 0.0288(7) 0.0513(7) 0.0835(10) 0.0034(5) 0.0038(6) 0.0198(6)
O4 0.0305(7) 0.0804(9) 0.0734(9) -0.0001(6) 0.0023(6) 0.0213(7)
O5 0.0381(8) 0.0650(8) 0.0793(9) 0.0017(6) 0.0092(6) 0.0246(7)
O6 0.0296(7) 0.0603(8) 0.0926(10) 0.0051(6) 0.0080(6) 0.0260(7)

loop_
_atom_type_symbol
_atom_type_description
_atom_type_scat_dispersion_real
_atom_type_scat_dispersion_imag
_atom_type_scat_source
C C 0.0181 0.0091 'International Tables Vol C Tables 4.2.6.8 and 6.1.1.4'
H H 0.0000 0.0000 'International Tables Vol C Tables 4.2.6.8 and 6.1.1.4'
O O 0.0492 0.0322 'International Tables Vol C Tables 4.2.6.8 and 6.1.1.4'

loop_
_diffrn_radiation_wavelength
1.54180

loop_
_geom_angle_atom_site_label_1
_geom_angle_atom_site_label_2
_geom_angle_atom_site_label_3
_geom_angle
_geom_angle_publ_flag
O2 C1 O1 124.18(15) n
O2 C1 C2 123.48(15) n
O1 C1 C2 112.33(14) n
O3 C2 C3 108.97(13) n
O3 C2 C1 109.96(13) n
C3 C2 C1 112.33(14) n
C8 C3 C4 118.59(17) n
C8 C3 C2 120.40(16) n
C4 C3 C2 120.98(16) n
C3 C4 C5 120.4(2) n
C6 C5 C4 120.3(2) n
C5 C6 C7 120.2(2) n
C6 C7 C8 120.2(2) n
C3 C8 C7 120.3(2) n
O5 C9 O4 124.24(16) n
O5 C9 C10 123.24(15) n
O4 C9 C10 112.51(15) n
O6 C10 C11 110.68(14) n
O6 C10 C9 109.90(14) n
C11 C10 C9 111.30(14) n
C12 C11 C16 118.73(17) n
C12 C11 C10 120.96(16) n
C16 C11 C10 120.31(16) n
C11 C12 C13 120.24(19) n
C14 C13 C12 120.5(2) n
C13 C14 C15 120.1(2) n
C14 C15 C16 120.2(2) n
C15 C16 C11 120.29(19) n
O3 C2 H2 111.1 n
C3 C2 H2 109.8 n
C1 C2 H2 104.7 n
C3 C4 H4 118.5 n
C5 C4 H4 121.0 n
C6 C5 H5 125.3 n
C4 C5 H5 114.4 n
C5 C6 H6 119.0 n
C7 C6 H6 120.7 n
C6 C7 H7 124.1 n
C8 C7 H7 115.5 n
C3 C8 H8 117.4 n
C7 C8 H8 122.3 n
O6 C10 H10 107.2 n
C11 C10 H10 109.9 n
C9 C10 H10 107.7 n
C11 C12 H12 120.5 n
C13 C12 H12 119.2 n
C14 C13 H13 124.0 n
C12 C13 H13 115.2 n
C13 C14 H14 116.5 n
C15 C14 H14 123.4 n
C14 C15 H15 125.9 n
C16 C15 H15 113.9 n
C15 C16 H16 124.5 n
C11 C16 H16 115.2 n
C1 O1 H1O 114.8 n
C2 O3 H3O 112.3 n
C9 O4 H4O 109.9 n
C10 O6 H6O 118.9 n

loop_
_geom_bond_atom_site_label_1
_geom_bond_atom_site_label_2
_geom_bond_site_symmetry_2
_geom_bond_distance
_geom_bond_publ_flag
C1 O2 . 1.200(2) n
C1 O1 . 1.312(2) n
C1 C2 . 1.519(2) n
C2 O3 . 1.426(2) n
C2 C3 . 1.509(2) n
C3 C8 . 1.380(3) n
C3 C4 . 1.382(3) n
C4 C5 . 1.390(3) n
C5 C6 . 1.359(3) n
C6 C7 . 1.362(3) n
C7 C8 . 1.393(3) n
C9 O5 . 1.198(2) n
C9 O4 . 1.309(2) n
C9 C10 . 1.519(2) n
C10 O6 . 1.414(2) n
C10 C11 . 1.509(2) n
C11 C12 . 1.375(3) n
C11 C16 . 1.389(3) n
C12 C13 . 1.393(3) n
C13 C14 . 1.357(3) n
C14 C15 . 1.368(3) n
C15 C16 . 1.386(3) n
C2 H2 . 1.0035 n
C4 H4 . 1.1347 n
C5 H5 . 1.1356 n
C6 H6 . 1.0512 n
C7 H7 . 1.1416 n
C8 H8 . 1.1377 n
C10 H10 . 0.9461 n
C12 H12 . 1.1040 n
C13 H13 . 1.1610 n
C14 H14 . 1.1180 n
C15 H15 . 1.1058 n
C16 H16 . 1.1267 n
O1 H1O . 1.0784 n
O3 H3O . 0.9396 n
O4 H4O . 1.0444 n
O6 H6O . 1.0088 n

loop_
_geom_hbond_atom_site_label_D
_geom_hbond_atom_site_label_H
_geom_hbond_atom_site_label_A
_geom_hbond_site_symmetry_A
_geom_hbond_distance_DH
_geom_hbond_distance_HA
_geom_hbond_distance_DA
_geom_hbond_angle_DHA
_geom_hbond_publ_flag
O1 H1O O3 1_455 1.08 1.58 2.6492(18) 170 y
O3 H3O O2 3_656 0.94 2.00 2.8557(16) 150 y
O4 H4O O6 1_455 1.04 1.62 2.6419(18) 164 y
O6 H6O O5 3_757 1.01 1.87 2.8089(17) 153 y

loop_
_cod_related_entry_id
_cod_related_entry_database
_cod_related_entry_code
1 ChemSpider 1253
